data_7033069
loop_
_publ_author_name
'Blom, Burgert'
'Klatt, G\"unter'
'Gallego, Daniel'
'Tan, Gengwen'
'Driess, Matthias'

_publ_section_title
;
 Unprecedented silicon(II)\\rightarrow calcium complexes with
 N-heterocyclic silylenes.
;
_journal_issue 2
_journal_name_full 'Dalton transactions (Cambridge, England : 2003)'
_journal_page_first 639
_journal_page_last 644
_journal_paper_doi 10.1039/c4dt03148b
_journal_volume 44
_journal_year 2015
_chemical_formula_sum 'C36.5 H44 Ca O'
_chemical_formula_weight 538.80
_chemical_name_systematic
; 
 ? 
;
_space_group_IT_number 14
_symmetry_cell_setting monoclinic
_symmetry_space_group_name_Hall '-P 2ybc'
_symmetry_space_group_name_H-M 'P 1 21/c 1'
_atom_sites_solution_hydrogens geom
_atom_sites_solution_primary direct
_atom_sites_solution_secondary difmap
_audit_creation_method
;
CrysAlisPro, Agilent Technologies,
Version 1.171.37.31 (release 14-01-2014 CrysAlis171 .NET)
(compiled Jan 14 2014,18:38:05)
;
_cell_angle_alpha 90.00
_cell_angle_beta 101.9090(10)
_cell_angle_gamma 90.00
_cell_formula_units_Z 4
_cell_length_a 9.91840(10)
_cell_length_b 14.12280(10)
_cell_length_c 23.6163(3)
_cell_measurement_reflns_used 15141
_cell_measurement_temperature 150(2)
_cell_measurement_theta_max 73.5520
_cell_measurement_theta_min 3.6570
_cell_volume 3236.87(6)
_computing_cell_refinement
;
CrysAlisPro, Agilent Technologies,
Version 1.171.37.31 (release 14-01-2014 CrysAlis171 .NET)
(compiled Jan 14 2014,18:38:05)
;
_computing_data_collection
;
CrysAlisPro, Agilent Technologies,
Version 1.171.37.31 (release 14-01-2014 CrysAlis171 .NET)
(compiled Jan 14 2014,18:38:05)
;
_computing_data_reduction
;
CrysAlisPro, Agilent Technologies,
Version 1.171.37.31 (release 14-01-2014 CrysAlis171 .NET)
(compiled Jan 14 2014,18:38:05)
;
_computing_molecular_graphics 'Bruker SHELXTL'
_computing_publication_material 'Bruker SHELXTL'
_computing_structure_refinement 'SHELXL-97 (Sheldrick, 1997)'
_computing_structure_solution 'SHELXS-97 (Sheldrick, 1990)'
_diffrn_ambient_temperature 150(2)
_diffrn_measured_fraction_theta_full 1.000
_diffrn_measured_fraction_theta_max 1.000
_diffrn_measurement_device_type 'SuperNova, Single source at offset, Atlas'
_diffrn_measurement_method \w
_diffrn_radiation_monochromator mirror
_diffrn_radiation_source 'SuperNova (Cu) X-ray Source'
_diffrn_radiation_type CuK\a
_diffrn_radiation_wavelength 1.54178
_diffrn_reflns_av_R_equivalents 0.0226
_diffrn_reflns_av_sigmaI/netI 0.0169
_diffrn_reflns_limit_h_max 11
_diffrn_reflns_limit_h_min -11
_diffrn_reflns_limit_k_max 15
_diffrn_reflns_limit_k_min -16
_diffrn_reflns_limit_l_max 28
_diffrn_reflns_limit_l_min -28
_diffrn_reflns_number 21947
_diffrn_reflns_theta_full 67.48
_diffrn_reflns_theta_max 67.48
_diffrn_reflns_theta_min 3.67
_exptl_absorpt_coefficient_mu 1.843
_exptl_absorpt_correction_T_max 0.8230
_exptl_absorpt_correction_T_min 0.5334
_exptl_absorpt_correction_type multi-scan
_exptl_absorpt_process_details
;
CrysAlisPro, Agilent Technologies,
Version 1.171.37.31 (release 14-01-2014 CrysAlis171 .NET)
(compiled Jan 14 2014,18:38:05)
Empirical absorption correction using spherical harmonics,
 implemented in SCALE3 ABSPACK scaling algorithm.
;
_exptl_crystal_colour purple
_exptl_crystal_density_diffrn 1.106
_exptl_crystal_density_method 'not measured'
_exptl_crystal_description rod
_exptl_crystal_F_000 1164
_exptl_crystal_size_max 0.39
_exptl_crystal_size_mid 0.32
_exptl_crystal_size_min 0.11
_refine_diff_density_max 0.490
_refine_diff_density_min -0.372
_refine_diff_density_rms 0.052
_refine_ls_extinction_coef 0.00116(13)
_refine_ls_extinction_expression Fc^*^=kFc[1+0.001xFc^2^\l^3^/sin(2\q)]^-1/4^
_refine_ls_extinction_method SHELXL
_refine_ls_goodness_of_fit_ref 1.128
_refine_ls_hydrogen_treatment constr
_refine_ls_matrix_type full
_refine_ls_number_parameters 390
_refine_ls_number_reflns 5811
_refine_ls_number_restraints 92
_refine_ls_restrained_S_all 1.152
_refine_ls_R_factor_all 0.0521
_refine_ls_R_factor_gt 0.0513
_refine_ls_shift/su_max 0.003
_refine_ls_shift/su_mean 0.000
_refine_ls_structure_factor_coef Fsqd
_refine_ls_weighting_details 'calc w=1/[\s^2^(Fo^2^)+(0.0406P)^2^+5.5300P] where P=(Fo^2^+2Fc^2^)/3'
_refine_ls_weighting_scheme calc
_refine_ls_wR_factor_gt 0.1442
_refine_ls_wR_factor_ref 0.1445
_reflns_number_gt 5684
_reflns_number_total 5811
_reflns_threshold_expression >2sigma(I)
_cod_data_source_file c4dt03148b2.cif
_cod_data_source_block complex10
_cod_depositor_comments
;
The following automatic conversions were performed:

'_symmetry_cell_setting' value 'Monoclinic' changed to 'monoclinic'
according to
/usr/data/users/saulius/crontab/automatic-downloads/rss-feeds/RSC/lib/dictionaries/cif_core.dic
dictionary named 'cif_core.dic' version 2.4.2 from 2011-04-26.

Automatic conversion script
Id: cif_fix_values 2827 2014-09-09 07:05:25Z andrius 

 Adding full bibliography for 7033067--7033069.cif.
;
_cod_original_sg_symbol_H-M P2(1)/c
_cod_original_formula_sum 'C36.50 H44 Ca O'
_cod_database_code 7033069

loop_
_symmetry_equiv_pos_as_xyz
'x, y, z'
'-x, y+1/2, -z+1/2'
'-x, -y, -z'
'x, -y-1/2, z-1/2'

loop_
_atom_site_label
_atom_site_type_symbol
_atom_site_fract_x
_atom_site_fract_y
_atom_site_fract_z
_atom_site_U_iso_or_equiv
_atom_site_adp_type
_atom_site_occupancy
_atom_site_symmetry_multiplicity
_atom_site_calc_flag
_atom_site_refinement_flags
_atom_site_disorder_assembly
_atom_site_disorder_group
Ca1 Ca 0.24837(5) 0.01252(4) 0.29989(2) 0.02402(16) Uani 1 1 d . . .
O1 O 0.2204(2) 0.00399(16) 0.20121(8) 0.0387(5) Uani 1 1 d . . .
C1 C 0.5195(3) 0.0308(2) 0.31894(12) 0.0299(6) Uani 1 1 d . . .
C2 C 0.4837(3) 0.0381(2) 0.37352(11) 0.0284(6) Uani 1 1 d . . .
C3 C 0.4088(3) 0.1230(2) 0.37478(11) 0.0292(6) Uani 1 1 d . . .
C4 C 0.3977(3) 0.1685(2) 0.32053(12) 0.0308(6) Uani 1 1 d . . .
C5 C 0.4682(3) 0.1120(2) 0.28635(11) 0.0311(6) Uani 1 1 d . . .
C6 C 0.0104(3) -0.00142(19) 0.33534(12) 0.0284(6) Uani 1 1 d . . .
C7 C 0.1047(3) -0.0555(2) 0.37539(12) 0.0309(6) Uani 1 1 d . . .
C8 C 0.1441(3) -0.1348(2) 0.34572(13) 0.0322(6) Uani 1 1 d . . .
C9 C 0.0724(3) -0.12945(19) 0.28752(12) 0.0298(6) Uani 1 1 d . . .
C10 C -0.0094(3) -0.0473(2) 0.28088(11) 0.0279(6) Uani 1 1 d . . .
C11 C 0.5978(3) -0.0498(2) 0.29917(15) 0.0444(8) Uani 1 1 d . . .
H11A H 0.6961 -0.0433 0.3164 0.067 Uiso 1 1 calc R . .
H11B H 0.5846 -0.0486 0.2569 0.067 Uiso 1 1 calc R . .
H11C H 0.5637 -0.1100 0.3114 0.067 Uiso 1 1 calc R . .
C12 C 0.5281(3) -0.0302(2) 0.42311(13) 0.0403(7) Uani 1 1 d . . .
H12A H 0.6175 -0.0105 0.4461 0.060 Uiso 1 1 calc R . .
H12B H 0.5360 -0.0940 0.4078 0.060 Uiso 1 1 calc R . .
H12C H 0.4594 -0.0305 0.4476 0.060 Uiso 1 1 calc R . .
C13 C 0.3626(4) 0.1638(2) 0.42670(13) 0.0416(7) Uani 1 1 d . . .
H13A H 0.4305 0.2103 0.4457 0.062 Uiso 1 1 calc R . .
H13B H 0.3543 0.1129 0.4539 0.062 Uiso 1 1 calc R . .
H13C H 0.2731 0.1949 0.4141 0.062 Uiso 1 1 calc R . .
C14 C 0.3318(3) 0.2633(2) 0.30479(15) 0.0439(8) Uani 1 1 d . . .
H14A H 0.3982 0.3136 0.3191 0.066 Uiso 1 1 calc R . .
H14B H 0.2510 0.2700 0.3224 0.066 Uiso 1 1 calc R . .
H14C H 0.3032 0.2682 0.2626 0.066 Uiso 1 1 calc R . .
C15 C 0.4958(3) 0.1383(3) 0.22778(13) 0.0482(9) Uani 1 1 d . . .
H15A H 0.5862 0.1688 0.2327 0.072 Uiso 1 1 calc R . .
H15B H 0.4243 0.1821 0.2084 0.072 Uiso 1 1 calc R . .
H15C H 0.4947 0.0810 0.2043 0.072 Uiso 1 1 calc R . .
C16 C 0.0765(4) -0.2037(2) 0.24202(15) 0.0471(8) Uani 1 1 d . . .
H16A H 0.0101 -0.2539 0.2451 0.071 Uiso 1 1 calc R . .
H16B H 0.1693 -0.2309 0.2479 0.071 Uiso 1 1 calc R . .
H16C H 0.0528 -0.1748 0.2035 0.071 Uiso 1 1 calc R . .
C17 C 0.2334(4) -0.2157(2) 0.37302(17) 0.0507(9) Uani 1 1 d . . .
H17A H 0.1751 -0.2659 0.3838 0.076 Uiso 1 1 calc R . .
H17B H 0.2974 -0.1932 0.4077 0.076 Uiso 1 1 calc R . .
H17C H 0.2857 -0.2407 0.3454 0.076 Uiso 1 1 calc R . .
C18 C 0.1391(4) -0.0393(3) 0.43978(13) 0.0494(9) Uani 1 1 d . . .
H18A H 0.0731 -0.0735 0.4579 0.074 Uiso 1 1 calc R . .
H18B H 0.1340 0.0286 0.4478 0.074 Uiso 1 1 calc R . .
H18C H 0.2324 -0.0623 0.4556 0.074 Uiso 1 1 calc R . .
C19 C -0.0640(4) 0.0854(2) 0.35011(16) 0.0452(8) Uani 1 1 d . . .
H19A H -0.1159 0.0694 0.3799 0.068 Uiso 1 1 calc R . .
H19B H -0.1276 0.1080 0.3154 0.068 Uiso 1 1 calc R . .
H19C H 0.0032 0.1351 0.3647 0.068 Uiso 1 1 calc R . .
C20 C -0.1032(3) -0.0147(3) 0.22556(13) 0.0419(7) Uani 1 1 d . . .
H20A H -0.1935 -0.0449 0.2218 0.063 Uiso 1 1 calc R . .
H20B H -0.0629 -0.0322 0.1925 0.063 Uiso 1 1 calc R . .
H20C H -0.1139 0.0542 0.2265 0.063 Uiso 1 1 calc R . .
C21 C 0.1934(3) 0.1012(2) 0.11886(11) 0.0294(6) Uani 1 1 d . . .
C22 C 0.1379(3) 0.1775(2) 0.14340(14) 0.0390(7) Uani 1 1 d . . .
H22A H 0.1002 0.1679 0.1768 0.047 Uiso 1 1 calc R . .
C23 C 0.1367(3) 0.2668(2) 0.12008(16) 0.0466(8) Uani 1 1 d . . .
H23A H 0.0981 0.3183 0.1372 0.056 Uiso 1 1 calc R . .
C24 C 0.1918(3) 0.2812(2) 0.07177(17) 0.0484(8) Uani 1 1 d . . .
H24A H 0.1915 0.3429 0.0556 0.058 Uiso 1 1 calc R . .
C25 C 0.2478(4) 0.2060(2) 0.04661(16) 0.0472(8) Uani 1 1 d . . .
H25A H 0.2862 0.2163 0.0135 0.057 Uiso 1 1 calc R . .
C26 C 0.2475(3) 0.1160(2) 0.06972(13) 0.0359(7) Uani 1 1 d . . .
H26A H 0.2843 0.0643 0.0521 0.043 Uiso 1 1 calc R . .
C27 C 0.2088(3) -0.0806(2) 0.11477(11) 0.0280(6) Uani 1 1 d . . .
C28 C 0.2894(3) -0.1571(2) 0.13936(13) 0.0353(7) Uani 1 1 d . . .
H28A H 0.3457 -0.1508 0.1769 0.042 Uiso 1 1 calc R . .
C29 C 0.2886(3) -0.2412(2) 0.11019(15) 0.0417(7) Uani 1 1 d . . .
H29A H 0.3451 -0.2923 0.1271 0.050 Uiso 1 1 calc R . .
C30 C 0.2048(4) -0.2507(2) 0.05603(16) 0.0483(8) Uani 1 1 d . . .
H30A H 0.2037 -0.3088 0.0357 0.058 Uiso 1 1 calc R . .
C31 C 0.1228(4) -0.1768(2) 0.03113(14) 0.0477(8) Uani 1 1 d . . .
H31A H 0.0643 -0.1846 -0.0059 0.057 Uiso 1 1 calc R . .
C32 C 0.1257(3) -0.0912(2) 0.06012(13) 0.0374(7) Uani 1 1 d . . .
H32A H 0.0708 -0.0398 0.0426 0.045 Uiso 1 1 calc R . .
C33 C 0.2071(3) 0.0079(2) 0.14798(11) 0.0297(6) Uani 1 1 d . . .
C34 C 0.5574(8) 0.0085(5) 0.0321(3) 0.0498(12) Uani 0.50 1 d PDU A -1
C35 C 0.4912(10) -0.0780(7) 0.0250(4) 0.0512(15) Uani 0.50 1 d PDU A -1
H35A H 0.5075 -0.1234 0.0553 0.061 Uiso 0.50 1 calc PR A -1
C36 C 0.4027(8) -0.0974(5) -0.0257(3) 0.0625(14) Uani 0.50 1 d PDU A -1
H36A H 0.3561 -0.1565 -0.0297 0.075 Uiso 0.50 1 calc PR A -1
C37 C 0.3782(12) -0.0373(7) -0.0700(5) 0.0725(17) Uani 0.50 1 d PDU A -1
H37A H 0.3201 -0.0551 -0.1056 0.087 Uiso 0.50 1 calc PR A -1
C38 C 0.4385(9) 0.0518(6) -0.0634(3) 0.0673(15) Uani 0.50 1 d PDU A -1
H38A H 0.4177 0.0973 -0.0936 0.081 Uiso 0.50 1 calc PR A -1
C39 C 0.5302(11) 0.0731(8) -0.0120(4) 0.0531(15) Uani 0.50 1 d PDU A -1
H39A H 0.5743 0.1332 -0.0075 0.064 Uiso 0.50 1 calc PR A -1
C40 C 0.6568(14) 0.0259(9) 0.0879(5) 0.088(3) Uani 0.50 1 d PDU A -1
H40A H 0.6591 -0.0294 0.1131 0.132 Uiso 0.50 1 calc PR A -1
H40B H 0.6276 0.0817 0.1069 0.132 Uiso 0.50 1 calc PR A -1
H40C H 0.7489 0.0369 0.0802 0.132 Uiso 0.50 1 calc PR A -1

loop_
_atom_site_aniso_label
_atom_site_aniso_U_11
_atom_site_aniso_U_22
_atom_site_aniso_U_33
_atom_site_aniso_U_23
_atom_site_aniso_U_13
_atom_site_aniso_U_12
Ca1 0.0275(3) 0.0266(3) 0.0180(3) -0.00019(19) 0.00478(19) -0.0052(2)
O1 0.0415(11) 0.0560(14) 0.0193(10) -0.0017(9) 0.0075(8) -0.0143(10)
C1 0.0251(13) 0.0349(15) 0.0294(14) -0.0040(11) 0.0050(11) -0.0032(11)
C2 0.0275(13) 0.0306(14) 0.0244(13) -0.0018(11) -0.0007(10) -0.0034(11)
C3 0.0310(14) 0.0304(14) 0.0259(13) -0.0057(11) 0.0049(11) -0.0056(11)
C4 0.0295(14) 0.0278(14) 0.0331(14) 0.0022(11) 0.0017(11) -0.0067(11)
C5 0.0274(13) 0.0416(16) 0.0235(13) -0.0003(12) 0.0034(11) -0.0109(12)
C6 0.0323(14) 0.0230(13) 0.0325(14) 0.0015(11) 0.0128(11) -0.0028(11)
C7 0.0362(15) 0.0323(15) 0.0257(14) 0.0022(11) 0.0101(11) -0.0085(12)
C8 0.0324(14) 0.0283(14) 0.0379(15) 0.0095(12) 0.0116(12) -0.0005(12)
C9 0.0333(14) 0.0273(14) 0.0320(14) -0.0034(11) 0.0139(11) -0.0072(11)
C10 0.0267(13) 0.0310(14) 0.0263(13) 0.0015(11) 0.0061(11) -0.0062(11)
C11 0.0353(16) 0.0489(19) 0.0517(19) -0.0106(16) 0.0150(14) 0.0001(14)
C12 0.0434(17) 0.0433(18) 0.0305(15) 0.0050(13) -0.0012(13) 0.0034(14)
C13 0.0508(19) 0.0404(17) 0.0342(16) -0.0140(13) 0.0104(14) -0.0048(14)
C14 0.0424(17) 0.0322(16) 0.054(2) 0.0067(14) 0.0025(15) -0.0038(14)
C15 0.0399(17) 0.074(2) 0.0317(16) 0.0075(16) 0.0086(13) -0.0188(17)
C16 0.055(2) 0.0377(17) 0.056(2) -0.0175(15) 0.0271(17) -0.0158(15)
C17 0.0472(19) 0.0406(19) 0.065(2) 0.0183(17) 0.0132(17) 0.0069(15)
C18 0.060(2) 0.062(2) 0.0274(16) 0.0033(15) 0.0113(15) -0.0158(18)
C19 0.0522(19) 0.0319(16) 0.058(2) -0.0005(15) 0.0259(16) 0.0026(14)
C20 0.0333(16) 0.055(2) 0.0352(16) 0.0078(14) 0.0017(13) -0.0060(14)
C21 0.0269(13) 0.0344(15) 0.0268(13) -0.0056(11) 0.0054(11) -0.0034(11)
C22 0.0305(15) 0.0490(19) 0.0386(16) -0.0124(14) 0.0101(12) -0.0006(13)
C23 0.0313(16) 0.0368(18) 0.071(2) -0.0171(16) 0.0079(15) 0.0036(13)
C24 0.0377(17) 0.0307(17) 0.075(2) 0.0052(16) 0.0073(16) -0.0004(14)
C25 0.0501(19) 0.0403(18) 0.057(2) 0.0110(16) 0.0238(16) 0.0029(15)
C26 0.0422(16) 0.0346(16) 0.0342(15) 0.0022(12) 0.0161(13) 0.0036(13)
C27 0.0282(13) 0.0308(14) 0.0245(13) 0.0029(11) 0.0045(10) -0.0044(11)
C28 0.0279(14) 0.0457(18) 0.0318(15) 0.0095(13) 0.0047(11) -0.0009(13)
C29 0.0389(17) 0.0330(16) 0.056(2) 0.0111(14) 0.0155(15) 0.0045(13)
C30 0.053(2) 0.0328(17) 0.061(2) -0.0092(15) 0.0170(17) -0.0060(15)
C31 0.055(2) 0.0453(19) 0.0373(17) -0.0111(14) -0.0043(15) -0.0064(16)
C32 0.0422(17) 0.0343(16) 0.0306(15) -0.0005(12) -0.0045(12) 0.0005(13)
C33 0.0239(13) 0.0428(16) 0.0218(13) -0.0016(11) 0.0037(10) -0.0065(12)
C34 0.061(3) 0.041(2) 0.053(3) -0.001(2) 0.024(2) 0.001(2)
C35 0.062(3) 0.039(2) 0.060(3) -0.002(2) 0.032(3) -0.001(2)
C36 0.065(3) 0.059(3) 0.068(3) -0.007(2) 0.023(3) -0.003(3)
C37 0.069(4) 0.075(3) 0.071(4) 0.000(3) 0.011(3) 0.007(3)
C38 0.070(4) 0.068(3) 0.066(3) 0.014(3) 0.020(3) 0.015(3)
C39 0.063(3) 0.044(2) 0.061(3) 0.008(2) 0.031(3) 0.006(2)
C40 0.090(6) 0.091(6) 0.074(5) -0.011(4) -0.006(4) 0.003(5)

loop_
_atom_type_symbol
_atom_type_description
_atom_type_scat_dispersion_real
_atom_type_scat_dispersion_imag
_atom_type_scat_source
C C 0.0181 0.0091 'International Tables Vol C Tables 4.2.6.8 and 6.1.1.4'
H H 0.0000 0.0000 'International Tables Vol C Tables 4.2.6.8 and 6.1.1.4'
O O 0.0492 0.0322 'International Tables Vol C Tables 4.2.6.8 and 6.1.1.4'
Ca Ca 0.3641 1.2855 'International Tables Vol C Tables 4.2.6.8 and 6.1.1.4'

loop_
_geom_angle_atom_site_label_1
_geom_angle_atom_site_label_2
_geom_angle_atom_site_label_3
_geom_angle
O1 Ca1 C2 125.69(8)
O1 Ca1 C3 130.05(8)
C2 Ca1 C3 31.13(9)
O1 Ca1 C9 84.77(8)
C2 Ca1 C9 130.89(9)
C3 Ca1 C9 145.09(9)
O1 Ca1 C10 84.30(8)
C2 Ca1 C10 148.37(8)
C3 Ca1 C10 137.17(9)
C9 Ca1 C10 30.90(9)
O1 Ca1 C4 100.19(8)
C2 Ca1 C4 51.45(9)
C3 Ca1 C4 31.17(8)
C9 Ca1 C4 171.09(9)
C10 Ca1 C4 141.61(9)
O1 Ca1 C1 94.78(8)
C2 Ca1 C1 30.98(8)
C3 Ca1 C1 51.37(9)
C9 Ca1 C1 136.04(9)
C10 Ca1 C1 166.93(9)
C4 Ca1 C1 51.40(9)
O1 Ca1 C8 113.46(9)
C2 Ca1 C8 101.86(9)
C3 Ca1 C8 115.03(9)
C9 Ca1 C8 31.01(9)
C10 Ca1 C8 51.18(9)
C4 Ca1 C8 146.05(9)
C1 Ca1 C8 118.38(9)
O1 Ca1 C5 80.57(8)
C2 Ca1 C5 51.06(8)
C3 Ca1 C5 51.17(8)
C9 Ca1 C5 157.89(9)
C10 Ca1 C5 159.13(9)
C4 Ca1 C5 30.97(9)
C1 Ca1 C5 30.89(9)
C8 Ca1 C5 149.22(9)
O1 Ca1 C6 112.69(8)
C2 Ca1 C6 121.59(9)
C3 Ca1 C6 106.50(9)
C9 Ca1 C6 50.98(8)
C10 Ca1 C6 30.95(8)
C4 Ca1 C6 120.11(9)
C1 Ca1 C6 152.52(9)
C8 Ca1 C6 50.92(8)
C5 Ca1 C6 150.91(9)
O1 Ca1 C7 133.49(8)
C2 Ca1 C7 97.49(9)
C3 Ca1 C7 95.51(8)
C9 Ca1 C7 50.94(8)
C10 Ca1 C7 50.92(8)
C4 Ca1 C7 122.06(9)
C1 Ca1 C7 125.67(9)
C8 Ca1 C7 30.84(9)
C5 Ca1 C7 145.94(8)
C6 Ca1 C7 30.57(9)
C33 O1 Ca1 174.4(2)
C2 C1 C5 107.9(2)
C2 C1 C11 125.6(3)
C5 C1 C11 126.5(3)
C2 C1 Ca1 73.95(15)
C5 C1 Ca1 75.41(15)
C11 C1 Ca1 116.41(19)
C1 C2 C3 108.3(2)
C1 C2 C12 125.0(3)
C3 C2 C12 126.5(3)
C1 C2 Ca1 75.06(15)
C3 C2 Ca1 74.47(15)
C12 C2 Ca1 120.06(19)
C2 C3 C4 108.0(2)
C2 C3 C13 126.2(3)
C4 C3 C13 125.5(3)
C2 C3 Ca1 74.40(15)
C4 C3 Ca1 74.84(15)
C13 C3 Ca1 121.97(19)
C3 C4 C5 107.6(2)
C3 C4 C14 125.2(3)
C5 C4 C14 127.0(3)
C3 C4 Ca1 73.99(15)
C5 C4 Ca1 75.46(16)
C14 C4 Ca1 119.89(19)
C1 C5 C4 108.1(2)
C1 C5 C15 125.8(3)
C4 C5 C15 125.9(3)
C1 C5 Ca1 73.70(15)
C4 C5 Ca1 73.56(15)
C15 C5 Ca1 123.09(18)
C7 C6 C10 108.0(2)
C7 C6 C19 125.0(3)
C10 C6 C19 126.8(3)
C7 C6 Ca1 75.11(16)
C10 C6 Ca1 73.42(15)
C19 C6 Ca1 121.26(19)
C6 C7 C8 108.0(2)
C6 C7 C18 125.1(3)
C8 C7 C18 126.3(3)
C6 C7 Ca1 74.32(15)
C8 C7 Ca1 73.49(15)
C18 C7 Ca1 125.2(2)
C9 C8 C7 107.7(2)
C9 C8 C17 126.2(3)
C7 C8 C17 125.8(3)
C9 C8 Ca1 73.82(15)
C7 C8 Ca1 75.67(15)
C17 C8 Ca1 121.7(2)
C10 C9 C8 108.4(2)
C10 C9 C16 126.5(3)
C8 C9 C16 125.0(3)
C10 C9 Ca1 74.82(15)
C8 C9 Ca1 75.17(16)
C16 C9 Ca1 119.60(18)
C9 C10 C6 107.9(2)
C9 C10 C20 125.9(3)
C6 C10 C20 126.2(3)
C9 C10 Ca1 74.28(15)
C6 C10 Ca1 75.62(15)
C20 C10 Ca1 116.81(18)
C22 C21 C26 119.1(3)
C22 C21 C33 120.2(3)
C26 C21 C33 120.4(3)
C23 C22 C21 121.0(3)
C22 C23 C24 119.7(3)
C23 C24 C25 120.2(3)
C26 C25 C24 120.1(3)
C25 C26 C21 119.9(3)
C32 C27 C28 118.8(3)
C32 C27 C33 121.0(3)
C28 C27 C33 120.1(2)
C29 C28 C27 121.1(3)
C28 C29 C30 119.3(3)
C31 C30 C29 120.8(3)
C30 C31 C32 119.9(3)
C31 C32 C27 120.0(3)
O1 C33 C27 119.4(3)
O1 C33 C21 119.4(3)
C27 C33 C21 121.1(2)
C39 C34 C35 118.9(7)
C39 C34 C40 123.5(8)
C35 C34 C40 117.6(7)
C36 C35 C34 119.3(7)
C37 C36 C35 123.0(8)
C36 C37 C38 119.1(8)
C37 C38 C39 118.9(7)
C34 C39 C38 120.7(8)

loop_
_geom_bond_atom_site_label_1
_geom_bond_atom_site_label_2
_geom_bond_distance
Ca1 O1 2.2925(19)
Ca1 C2 2.632(3)
Ca1 C3 2.633(3)
Ca1 C9 2.634(3)
Ca1 C10 2.641(3)
Ca1 C4 2.644(3)
Ca1 C1 2.646(3)
Ca1 C8 2.652(3)
Ca1 C5 2.668(3)
Ca1 C6 2.670(3)
Ca1 C7 2.680(3)
O1 C33 1.238(3)
C1 C2 1.410(4)
C1 C5 1.415(4)
C1 C11 1.505(4)
C2 C3 1.413(4)
C2 C12 1.511(4)
C3 C4 1.418(4)
C3 C13 1.509(4)
C4 C5 1.418(4)
C4 C14 1.503(4)
C5 C15 1.511(4)
C6 C7 1.410(4)
C6 C10 1.417(4)
C6 C19 1.508(4)
C7 C8 1.418(4)
C7 C18 1.506(4)
C8 C9 1.413(4)
C8 C17 1.506(4)
C9 C10 1.406(4)
C9 C16 1.508(4)
C10 C20 1.511(4)
C21 C22 1.390(4)
C21 C26 1.391(4)
C21 C33 1.481(4)
C22 C23 1.375(5)
C23 C24 1.378(5)
C24 C25 1.388(5)
C25 C26 1.383(4)
C27 C32 1.389(4)
C27 C28 1.397(4)
C27 C33 1.477(4)
C28 C29 1.372(5)
C29 C30 1.381(5)
C30 C31 1.378(5)
C31 C32 1.387(4)
C34 C39 1.369(9)
C34 C35 1.380(10)
C34 C40 1.494(12)
C35 C36 1.359(10)
C36 C37 1.329(10)
C37 C38 1.388(11)
C38 C39 1.391(10)
